data_4315664
loop_
_publ_author_name
'Choong-Sun Lim'
'Jennifer K. Schnobrich'
'Antek G. Wong-Foy'
'Adam J. Matzger'

_publ_contact_author_address 'Dept. of Chem., University of Michigan, 930 N. University, Ann Arbor, MI 48109'
_publ_contact_author_email matzger@umich.edu
_publ_contact_author_fax '(734) 647-4865'
_publ_contact_author_name 'Adam J. Matzger'
_publ_contact_author_phone '(734) 615-6627'
_publ_section_title
;
 Metal-Dependent Phase Selection in Coordination Polymers Derived from a
 C2v-Symmetric Tricarboxylate
;
_journal_name_full 'Inorganic Chemistry'
_journal_page_first 5271
_journal_page_last 5275
_journal_paper_doi 10.1021/ic100378p
_journal_volume 49
_journal_year 2010
_chemical_formula_moiety 'C30 H14 Cu2 Fe1 O15.33'
_chemical_formula_sum 'C30 H14 Cu2 Fe O15.33'
_chemical_formula_weight 802.6503
_chemical_name_common FeCuBPTC-5
_chemical_name_systematic FeCuBPTC-5
_space_group_IT_number 194
_symmetry_cell_setting hexagonal
_symmetry_Int_Tables_number 194
_symmetry_space_group_name_Hall '-P 6c 2c'
_symmetry_space_group_name_H-M 'P 63/m m c'
_atom_sites_solution_hydrogens geom
_atom_sites_solution_primary direct
_atom_sites_solution_secondary difmap
_audit_creation_method SHELXL-97
_cell_angle_alpha 90.00
_cell_angle_beta 90.00
_cell_angle_gamma 120.00
_cell_formula_units_Z 6
_cell_length_a 18.452(3)
_cell_length_b 18.452(3)
_cell_length_c 40.925(11)
_cell_measurement_reflns_used 6567
_cell_measurement_temperature 253(2)
_cell_measurement_theta_max 50.4
_cell_measurement_theta_min 2.8
_cell_volume 12067(4)
_computing_structure_refinement 'SHELXL-97 (Sheldrick, 1997)'
_computing_structure_solution 'SHELXS-97 (Sheldrick, 1990)'
_diffrn_ambient_temperature 253(2)
_diffrn_detector_area_resol_mean 10.00
_diffrn_measured_fraction_theta_full 1.000
_diffrn_measured_fraction_theta_max 1.000
_diffrn_measurement_device_type 'Rigaku RAXIS-Rapid'
_diffrn_measurement_method \w
_diffrn_radiation_monochromator graphite
_diffrn_radiation_probe x-ray
_diffrn_radiation_type CuK\a
_diffrn_radiation_wavelength 1.54180
_diffrn_reflns_av_R_equivalents 0.0714
_diffrn_reflns_av_sigmaI/netI 0.0477
_diffrn_reflns_limit_h_max 18
_diffrn_reflns_limit_h_min -10
_diffrn_reflns_limit_k_max 12
_diffrn_reflns_limit_k_min -18
_diffrn_reflns_limit_l_max 37
_diffrn_reflns_limit_l_min -40
_diffrn_reflns_number 24287
_diffrn_reflns_theta_full 50.50
_diffrn_reflns_theta_max 50.50
_diffrn_reflns_theta_min 2.16
_diffrn_source 'fine-focus sealed tube'
_exptl_absorpt_coefficient_mu 2.302
_exptl_absorpt_correction_T_max 0.924
_exptl_absorpt_correction_T_min 0.725
_exptl_absorpt_correction_type multi-scan
_exptl_absorpt_process_details
;
    Higashi, T. (1995). Program for Absorption Correction.
    Rigaku Corporation, Tokyo, Japan.
;
_exptl_crystal_colour Green
_exptl_crystal_density_diffrn 0.663
_exptl_crystal_density_method 'not measured'
_exptl_crystal_description Hexagon
_exptl_crystal_F_000 2404
_exptl_crystal_recrystallization_method 'solvothermal reaction'
_exptl_crystal_size_max 0.12
_exptl_crystal_size_mid 0.11
_exptl_crystal_size_min 0.03
_refine_diff_density_max 0.416
_refine_diff_density_min -0.351
_refine_diff_density_rms 0.032
_refine_ls_extinction_method none
_refine_ls_goodness_of_fit_ref 1.016
_refine_ls_hydrogen_treatment riding
_refine_ls_matrix_type full
_refine_ls_number_parameters 144
_refine_ls_number_reflns 2414
_refine_ls_number_restraints 0
_refine_ls_restrained_S_all 1.016
_refine_ls_R_factor_all 0.0509
_refine_ls_R_factor_gt 0.0418
_refine_ls_shift/su_max 0.001
_refine_ls_shift/su_mean 0.000
_refine_ls_structure_factor_coef Fsqd
_refine_ls_weighting_details 'calc w=1/[\s^2^(Fo^2^)+(0.0613P)^2^+0.0000P] where P=(Fo^2^+2Fc^2^)/3'
_refine_ls_weighting_scheme calc
_refine_ls_wR_factor_gt 0.1094
_refine_ls_wR_factor_ref 0.1141
_reflns_number_gt 2013
_reflns_number_total 2414
_reflns_threshold_expression >2sigma(I)
_cod_data_source_file ic100378p_si_002_1.cif
_cod_data_source_block Compound-5
_cod_original_cell_volume 12067(5)
_cod_original_formula_sum 'C30 H14 Cu2 Fe1 O15.33'
_cod_database_code 4315664

loop_
_symmetry_equiv_pos_as_xyz
'x, y, z'
'x-y, x, z+1/2'
'-y, x-y, z'
'-x, -y, z+1/2'
'-x+y, -x, z'
'y, -x+y, z+1/2'
'-x+y, y, z'
'y, x, z+1/2'
'x, x-y, z'
'x-y, -y, z+1/2'
'-y, -x, z'
'-x, -x+y, z+1/2'
'-x, -y, -z'
'-x+y, -x, -z-1/2'
'y, -x+y, -z'
'x, y, -z-1/2'
'x-y, x, -z'
'-y, x-y, -z-1/2'
'x-y, -y, -z'
'-y, -x, -z-1/2'
'-x, -x+y, -z'
'-x+y, y, -z-1/2'
'y, x, -z'
'x, x-y, -z-1/2'

loop_
_atom_site_label
_atom_site_type_symbol
_atom_site_fract_x
_atom_site_fract_y
_atom_site_fract_z
_atom_site_U_iso_or_equiv
_atom_site_adp_type
_atom_site_occupancy
_atom_site_symmetry_multiplicity
_atom_site_calc_flag
_atom_site_refinement_flags
_atom_site_disorder_assembly
_atom_site_disorder_group
Cu1 Cu 0.523955(16) 0.04791(3) 0.474058(13) 0.0637(3) Uani 1 2 d S . .
Fe1 Fe 1.05846(3) 0.11692(5) 0.7500 0.0620(3) Uani 1 4 d S . .
O1 O 1.13828(14) 0.12909(13) 0.71615(5) 0.1061(8) Uani 1 1 d . . .
O2 O 1.1299(3) 0.2598(5) 0.7500 0.284(4) Uani 1 4 d S . .
O3 O 1.0000 0.0000 0.7500 0.174(4) Uani 1 12 d S . .
O4 O 0.48132(11) 0.10954(11) 0.49825(5) 0.0766(6) Uani 1 1 d . . .
O5 O 0.56093(11) -0.02714(12) 0.45724(5) 0.0761(6) Uani 1 1 d . . .
O6 O 0.56717(12) 0.1343(2) 0.43170(9) 0.200(2) Uani 1 2 d S . .
C1 C 0.6407(2) 0.0902(2) 0.52631(9) 0.0724(9) Uani 1 1 d . . .
C2 C 0.72236(19) 0.14669(18) 0.54192(7) 0.0719(8) Uani 1 1 d . . .
C3 C 0.77679(12) 0.22321(12) 0.52746(9) 0.0713(12) Uani 1 2 d S . .
H1 H 0.7619 0.2381 0.5079 0.086 Uiso 1 2 calc SR . .
C4 C 0.7461(2) 0.12632(18) 0.57141(7) 0.0776(9) Uani 1 1 d . . .
H2 H 0.7093 0.0761 0.5816 0.093 Uiso 1 1 calc R . .
C5 C 0.82204(13) 0.17796(13) 0.58578(11) 0.0792(13) Uani 1 2 d S A .
C6 C 0.84541(16) 0.15459(16) 0.61661(12) 0.0830(14) Uani 1 2 d S . .
C7 C 0.7838(10) 0.0943(10) 0.6377(4) 0.097(4) Uani 0.43(2) 1 d P A 1
H7 H 0.7271 0.0689 0.6326 0.116 Uiso 0.43(2) 1 calc PR A 1
C8 C 0.8116(8) 0.0740(9) 0.6669(4) 0.082(5) Uani 0.43(2) 1 d P A 1
H8 H 0.7714 0.0377 0.6816 0.098 Uiso 0.43(2) 1 calc PR A 1
C71 C 0.8132(9) 0.0741(9) 0.6261(4) 0.124(5) Uani 0.57(2) 1 d P A 2
H71 H 0.7735 0.0334 0.6124 0.149 Uiso 0.57(2) 1 calc PR A 2
C81 C 0.8337(12) 0.0461(9) 0.6545(4) 0.156(7) Uani 0.57(2) 1 d P A 2
H81 H 0.8070 -0.0106 0.6597 0.187 Uiso 0.57(2) 1 calc PR A 2
C9 C 0.89492(15) 0.10508(15) 0.67466(11) 0.0739(12) Uani 1 2 d S . .
C10 C 0.92131(14) 0.07869(14) 0.70452(11) 0.0768(13) Uani 1 2 d S . .

loop_
_atom_site_aniso_label
_atom_site_aniso_U_11
_atom_site_aniso_U_22
_atom_site_aniso_U_33
_atom_site_aniso_U_23
_atom_site_aniso_U_13
_atom_site_aniso_U_12
Cu1 0.0656(4) 0.0609(5) 0.0632(5) 0.0080(3) 0.00401(14) 0.0305(2)
Fe1 0.0688(5) 0.0701(6) 0.0476(6) 0.000 0.000 0.0350(3)
O1 0.1349(19) 0.1114(19) 0.0928(17) 0.0183(14) 0.0465(15) 0.0773(16)
O2 0.334(8) 0.274(9) 0.223(8) 0.000 0.000 0.137(4)
O3 0.218(6) 0.218(6) 0.085(6) 0.000 0.000 0.109(3)
O4 0.0881(15) 0.0788(14) 0.0729(15) 0.0033(12) 0.0181(12) 0.0493(12)
O5 0.0882(15) 0.0641(14) 0.0832(15) 0.0075(12) 0.0164(12) 0.0434(12)
O6 0.296(4) 0.143(3) 0.111(3) 0.067(3) 0.0337(13) 0.0715(17)
C1 0.062(2) 0.061(2) 0.089(3) -0.012(2) -0.014(2) 0.027(2)
C2 0.074(2) 0.063(2) 0.072(2) 0.0124(18) 0.0036(19) 0.0293(18)
C3 0.080(2) 0.080(2) 0.067(3) 0.0026(11) -0.0026(11) 0.049(3)
C4 0.087(2) 0.062(2) 0.074(2) 0.0166(18) 0.000(2) 0.0308(18)
C5 0.072(2) 0.072(2) 0.078(3) 0.0208(14) -0.0208(14) 0.025(3)
C6 0.071(2) 0.071(2) 0.092(4) 0.0131(16) -0.0131(16) 0.025(3)
C7 0.069(7) 0.130(9) 0.094(9) 0.051(7) 0.019(6) 0.050(7)
C8 0.072(7) 0.054(7) 0.095(9) 0.040(6) 0.004(6) 0.013(5)
C71 0.084(8) 0.121(8) 0.127(10) 0.022(7) -0.033(7) 0.021(6)
C81 0.198(11) 0.089(7) 0.146(12) 0.012(8) -0.088(9) 0.046(8)
C9 0.076(2) 0.076(2) 0.063(3) -0.0005(14) 0.0005(14) 0.034(3)
C10 0.087(3) 0.087(3) 0.065(3) 0.0096(14) -0.0096(14) 0.050(3)

loop_
_atom_type_symbol
_atom_type_description
_atom_type_scat_dispersion_real
_atom_type_scat_dispersion_imag
_atom_type_scat_source
C C 0.0181 0.0091 'International Tables Vol C Tables 4.2.6.8 and 6.1.1.4'
H H 0.0000 0.0000 'International Tables Vol C Tables 4.2.6.8 and 6.1.1.4'
Cu Cu -1.9646 0.5888 'International Tables Vol C Tables 4.2.6.8 and 6.1.1.4'
Fe Fe -1.1336 3.1974 'International Tables Vol C Tables 4.2.6.8 and 6.1.1.4'
O O 0.0492 0.0322 'International Tables Vol C Tables 4.2.6.8 and 6.1.1.4'

loop_
_geom_angle_atom_site_label_1
_geom_angle_atom_site_label_2
_geom_angle_atom_site_label_3
_geom_angle
_geom_angle_site_symmetry_1
_geom_angle_site_symmetry_3
_geom_angle_publ_flag
O4 Cu1 O4 88.29(11) 7_655 . ?
O4 Cu1 O5 169.08(8) 7_655 7_655 ?
O4 Cu1 O5 89.99(8) . 7_655 ?
O4 Cu1 O5 89.99(8) 7_655 . ?
O4 Cu1 O5 169.08(8) . . ?
O5 Cu1 O5 89.66(11) 7_655 . ?
O4 Cu1 O6 94.73(10) 7_655 . ?
O4 Cu1 O6 94.74(10) . . ?
O5 Cu1 O6 96.15(10) 7_655 . ?
O5 Cu1 O6 96.15(10) . . ?
O4 Cu1 Cu1 83.30(6) 7_655 13_656 ?
O4 Cu1 Cu1 83.30(6) . 13_656 ?
O5 Cu1 Cu1 85.79(6) 7_655 13_656 ?
O5 Cu1 Cu1 85.79(6) . 13_656 ?
O6 Cu1 Cu1 177.25(12) . 13_656 ?
O3 Fe1 O1 95.72(7) . 16_557 ?
O3 Fe1 O1 95.72(7) . 22_757 ?
O1 Fe1 O1 88.41(13) 16_557 22_757 ?
O3 Fe1 O1 95.72(7) . . ?
O1 Fe1 O1 90.45(14) 16_557 . ?
O1 Fe1 O1 168.56(13) 22_757 . ?
O3 Fe1 O1 95.72(7) . 7_755 ?
O1 Fe1 O1 168.56(14) 16_557 7_755 ?
O1 Fe1 O1 90.45(14) 22_757 7_755 ?
O1 Fe1 O1 88.41(13) . 7_755 ?
O3 Fe1 O2 180.00(5) . . ?
O1 Fe1 O2 84.28(7) 16_557 . ?
O1 Fe1 O2 84.28(7) 22_757 . ?
O1 Fe1 O2 84.28(7) . . ?
O1 Fe1 O2 84.28(7) 7_755 . ?
C10 O1 Fe1 131.8(3) 5_765 . ?
Fe1 O3 Fe1 120.0 14_767 . ?
Fe1 O3 Fe1 119.999(1) 14_767 3_645 ?
Fe1 O3 Fe1 120.0 . 3_645 ?
C1 O4 Cu1 124.5(2) 7_655 . ?
C1 O5 Cu1 121.0(2) 19_556 . ?
O4 C1 O5 125.3(3) 7_655 19_556 ?
O4 C1 C2 117.4(3) 7_655 . ?
O5 C1 C2 117.2(3) 19_556 . ?
C3 C2 C4 118.4(3) . . ?
C3 C2 C1 119.7(3) . . ?
C4 C2 C1 121.9(3) . . ?
C2 C3 C2 120.6(4) . 11_665 ?
C5 C4 C2 122.1(3) . . ?
C4 C5 C4 118.2(4) . 11_665 ?
C4 C5 C6 120.86(19) . . ?
C4 C5 C6 120.86(19) 11_665 . ?
C71 C6 C71 100.7(13) 11_665 . ?
C71 C6 C7 39.1(6) 11_665 11_665 ?
C71 C6 C7 116.4(5) . 11_665 ?
C71 C6 C7 116.4(5) 11_665 . ?
C71 C6 C7 39.1(6) . . ?
C7 C6 C7 105.0(13) 11_665 . ?
C71 C6 C5 122.5(6) 11_665 . ?
C71 C6 C5 122.5(6) . . ?
C7 C6 C5 121.1(6) 11_665 . ?
C7 C6 C5 121.1(6) . . ?
C6 C7 C8 117.7(11) . . ?
C9 C8 C7 123.8(10) . . ?
C6 C71 C81 126.3(10) . . ?
C9 C81 C71 118.0(10) . . ?
C81 C9 C81 106.8(14) . 11_665 ?
C81 C9 C8 117.4(6) . 11_665 ?
C81 C9 C8 40.1(7) 11_665 11_665 ?
C81 C9 C8 40.1(7) . . ?
C81 C9 C8 117.4(6) 11_665 . ?
C8 C9 C8 99.6(12) 11_665 . ?
C81 C9 C10 120.3(6) . . ?
C81 C9 C10 120.3(6) 11_665 . ?
C8 C9 C10 122.1(6) 11_665 . ?
C8 C9 C10 122.1(6) . . ?
O1 C10 O1 125.8(4) 7_755 3_645 ?
O1 C10 C9 117.1(2) 7_755 . ?
O1 C10 C9 117.1(2) 3_645 . ?

loop_
_geom_bond_atom_site_label_1
_geom_bond_atom_site_label_2
_geom_bond_distance
_geom_bond_site_symmetry_2
_geom_bond_publ_flag
Cu1 O4 1.9459(19) 7_655 ?
Cu1 O4 1.9460(19) . ?
Cu1 O5 1.9500(19) 7_655 ?
Cu1 O5 1.9500(19) . ?
Cu1 O6 2.217(3) . ?
Cu1 Cu1 2.6179(11) 13_656 ?
Fe1 O3 1.8684(9) . ?
Fe1 O1 1.951(2) 16_557 ?
Fe1 O1 1.951(2) 22_757 ?
Fe1 O1 1.951(2) . ?
Fe1 O1 1.951(2) 7_755 ?
Fe1 O2 2.283(9) . ?
O1 C10 1.242(2) 5_765 ?
O3 Fe1 1.8684(9) 14_767 ?
O3 Fe1 1.8685(9) 3_645 ?
O4 C1 1.258(3) 7_655 ?
O5 C1 1.273(4) 19_556 ?
C1 O4 1.258(3) 7_655 ?
C1 O5 1.273(4) 19_556 ?
C1 C2 1.482(4) . ?
C2 C3 1.391(3) . ?
C2 C4 1.398(3) . ?
C3 C2 1.391(3) 11_665 ?
C4 C5 1.371(3) . ?
C5 C4 1.371(3) 11_665 ?
C5 C6 1.466(6) . ?
C6 C71 1.351(13) 11_665 ?
C6 C71 1.351(13) . ?
C6 C7 1.419(15) 11_665 ?
C6 C7 1.419(15) . ?
C7 C8 1.423(18) . ?
C8 C9 1.383(13) . ?
C71 C81 1.402(14) . ?
C81 C9 1.382(13) . ?
C9 C81 1.382(13) 11_665 ?
C9 C8 1.383(13) 11_665 ?
C9 C10 1.485(5) . ?
C10 O1 1.242(2) 7_755 ?
C10 O1 1.242(2) 3_645 ?

loop_
_platon_squeeze_void_nr
_platon_squeeze_void_average_x
_platon_squeeze_void_average_y
_platon_squeeze_void_average_z
_platon_squeeze_void_volume
_platon_squeeze_void_count_electrons
_platon_squeeze_void_content
1 -0.047 -0.030 -0.001 8321 1689 ' '
